data_2013817
loop_
_publ_author_name
'Paix\~ao, J. I. F.'
'Salvador, J. A. R.'
'Paix\~ao, J. A.'
'Beja, A. M.'
'Ramos Silva, M.'
'Gonsalves, A. M. d'A. R.'

_publ_section_title
;
 17-Oxo-5\a-androst-6-en-3\b-yl acetate
;
_journal_issue 1
_journal_name_full 'Acta Crystallographica Section C'
_journal_page_first o72
_journal_page_last o74
_journal_paper_doi 10.1107/S0108270103026933
_journal_volume 60
_journal_year 2004
_chemical_formula_iupac 'C21 H30 O3'
_chemical_formula_moiety 'C21 H30 O3'
_chemical_formula_sum 'C21 H30 O3'
_chemical_formula_weight 330.45
_chemical_melting_point 416.0(5)
_chemical_name_systematic
;
17-Oxo-5\a-androst-6-en-3\b-yl acetate
;
_space_group_IT_number 19
_symmetry_cell_setting orthorhombic
_symmetry_space_group_name_Hall 'P 2ac 2ab'
_symmetry_space_group_name_H-M 'P 21 21 21'
_atom_sites_solution_hydrogens geom
_atom_sites_solution_primary direct
_atom_sites_solution_secondary difmap
_audit_creation_method SHELXL97
_cell_angle_alpha 90
_cell_angle_beta 90
_cell_angle_gamma 90
_cell_formula_units_Z 4
_cell_length_a 12.6847(17)
_cell_length_b 9.2934(17)
_cell_length_c 16.266(3)
_cell_measurement_reflns_used 25
_cell_measurement_temperature 293(2)
_cell_measurement_theta_max 18.56
_cell_measurement_theta_min 5.30
_cell_volume 1917.5(6)
_computing_cell_refinement 'CAD-4 Software'
_computing_data_collection 'CAD-4 Software (Enraf-Nonius, 1989)'
_computing_data_reduction 'HELENA (Spek, 1997)'
_computing_molecular_graphics 'ORTEPII (Johnson, 1976)'
_computing_publication_material SHELXL97
_computing_structure_refinement 'SHELXL97 (Sheldrick, 1997)'
_computing_structure_solution 'SHELXS97 (Sheldrick, 1997)'
_diffrn_ambient_temperature 293(2)
_diffrn_measured_fraction_theta_full 0.996
_diffrn_measured_fraction_theta_max 0.996
_diffrn_measurement_device_type 'Enraf-Nonius CAD-4'
_diffrn_measurement_method 'profile data from \w/2\q'
_diffrn_radiation_monochromator graphite
_diffrn_radiation_source 'fine-focus sealed tube'
_diffrn_radiation_type MoK\a
_diffrn_radiation_wavelength 0.71073
_diffrn_reflns_av_R_equivalents 0.047
_diffrn_reflns_av_sigmaI/netI 0.045
_diffrn_reflns_limit_h_max 16
_diffrn_reflns_limit_h_min -16
_diffrn_reflns_limit_k_max 0
_diffrn_reflns_limit_k_min -12
_diffrn_reflns_limit_l_max 0
_diffrn_reflns_limit_l_min -21
_diffrn_reflns_number 4760
_diffrn_reflns_theta_full 27.49
_diffrn_reflns_theta_max 27.49
_diffrn_reflns_theta_min 2.50
_diffrn_standards_decay_% 1.9
_diffrn_standards_interval_time 180
_diffrn_standards_number 3
_exptl_absorpt_coefficient_mu 0.075
_exptl_absorpt_correction_T_max 0.988
_exptl_absorpt_correction_T_min 0.941
_exptl_absorpt_correction_type '\y scan'
_exptl_absorpt_process_details 'North et al. (1968)'
_exptl_crystal_colour colourless
_exptl_crystal_density_diffrn 1.145
_exptl_crystal_density_meas ?
_exptl_crystal_density_method 'not measured'
_exptl_crystal_description block
_exptl_crystal_F_000 720
_exptl_crystal_size_max 0.25
_exptl_crystal_size_mid 0.17
_exptl_crystal_size_min 0.15
_refine_diff_density_max 0.12
_refine_diff_density_min -0.13
_refine_ls_extinction_method none
_refine_ls_goodness_of_fit_ref 1.010
_refine_ls_hydrogen_treatment constr
_refine_ls_matrix_type full
_refine_ls_number_parameters 220
_refine_ls_number_reflns 2485
_refine_ls_number_restraints 0
_refine_ls_restrained_S_all 1.010
_refine_ls_R_factor_all 0.129
_refine_ls_R_factor_gt 0.044
_refine_ls_shift/su_max 0.000
_refine_ls_shift/su_mean 0.000
_refine_ls_structure_factor_coef Fsqd
_refine_ls_weighting_details 'calc w = 1/[\s^2^(Fo^2^)+(0.0599P)^2^+0.1192P] where P=(Fo^2^+2Fc^2^)/3'
_refine_ls_weighting_scheme calc
_refine_ls_wR_factor_gt 0.103
_refine_ls_wR_factor_ref 0.130
_reflns_number_gt 1252
_reflns_number_total 2485
_reflns_threshold_expression I>2\s(I)
_cod_data_source_file na1627.cif
_cod_data_source_block I
_cod_depositor_comments
;
The following automatic conversions were performed:

'_exptl_crystal_density_meas' value 'not measured' was changed to '?'
- the value is perceived as not measured.

Automatic conversion script
Id: cif_fix_values 3008 2015-01-20 13:52:24Z robertas 
;
_cod_database_code 2013817
_cod_database_fobs_code 2013817

loop_
_symmetry_equiv_pos_as_xyz
'x, y, z'
'-x+1/2, -y, z+1/2'
'x+1/2, -y+1/2, -z'
'-x, y+1/2, -z+1/2'

loop_
_atom_site_label
_atom_site_fract_x
_atom_site_fract_y
_atom_site_fract_z
_atom_site_U_iso_or_equiv
_atom_site_adp_type
_atom_site_calc_flag
_atom_site_refinement_flags
_atom_site_occupancy
_atom_site_disorder_assembly
_atom_site_disorder_group
_atom_site_type_symbol
O3B 0.5116(3) 0.5584(5) 0.3697(2) 0.1317(13) Uani d . 1 . . O
O3A 0.6295(2) 0.7269(4) 0.40259(14) 0.0957(8) Uani d . 1 . . O
O17 0.6861(2) 0.6341(4) 1.06694(16) 0.1094(10) Uani d . 1 . . O
C1 0.7394(2) 0.6913(4) 0.61514(18) 0.0633(9) Uani d . 1 . . C
H1A 0.8075 0.7241 0.6349 0.076 Uiso calc R 1 . . H
H1B 0.7348 0.5887 0.6256 0.076 Uiso calc R 1 . . H
C2 0.7334(3) 0.7167(4) 0.52285(19) 0.0728(9) Uani d . 1 . . C
H2A 0.7502 0.8166 0.5114 0.087 Uiso calc R 1 . . H
H2B 0.7858 0.6574 0.4957 0.087 Uiso calc R 1 . . H
C3 0.6271(3) 0.6829(4) 0.48820(18) 0.0700(10) Uani d . 1 . . C
H3 0.6163 0.5786 0.4906 0.084 Uiso calc R 1 . . H
C3A 0.5680(4) 0.6567(7) 0.3507(3) 0.1046(16) Uani d . 1 . . C
C3B 0.5808(5) 0.7182(10) 0.2637(2) 0.175(3) Uani d . 1 . . C
H3B1 0.5440 0.6582 0.2252 0.263 Uiso calc R 1 . . H
H3B2 0.6542 0.7213 0.2496 0.263 Uiso calc R 1 . . H
H3B3 0.5521 0.8138 0.2619 0.263 Uiso calc R 1 . . H
C4 0.5380(3) 0.7559(5) 0.53369(18) 0.0781(11) Uani d . 1 . . C
H4A 0.4708 0.7228 0.5125 0.094 Uiso calc R 1 . . H
H4B 0.5421 0.8593 0.5260 0.094 Uiso calc R 1 . . H
C5 0.5472(2) 0.7193(4) 0.62520(16) 0.0614(8) Uani d . 1 . . C
H5 0.5483 0.6140 0.6278 0.074 Uiso calc R 1 . . H
C6 0.4541(2) 0.7635(4) 0.67485(19) 0.0682(9) Uani d . 1 . . C
H6 0.3893 0.7717 0.6486 0.082 Uiso calc R 1 . . H
C7 0.4589(2) 0.7916(3) 0.75410(19) 0.0591(7) Uani d . 1 . . C
H7 0.3965 0.8109 0.7820 0.071 Uiso calc R 1 . . H
C8 0.5599(2) 0.7939(3) 0.80119(16) 0.0494(7) Uani d . 1 . . C
H8 0.5808 0.8947 0.8076 0.059 Uiso calc R 1 . . H
C9 0.64840(18) 0.7169(3) 0.75354(17) 0.0471(6) Uani d . 1 . . C
H9 0.6278 0.6153 0.7513 0.057 Uiso calc R 1 . . H
C10 0.6523(2) 0.7681(3) 0.66387(19) 0.0527(7) Uani d . 1 . . C
C11 0.7536(2) 0.7204(4) 0.79938(19) 0.0669(9) Uani d . 1 . . C
H11A 0.7796 0.8186 0.8007 0.080 Uiso calc R 1 . . H
H11B 0.8046 0.6624 0.7698 0.080 Uiso calc R 1 . . H
C12 0.7435(2) 0.6635(4) 0.88830(18) 0.0683(9) Uani d . 1 . . C
H12A 0.7269 0.5616 0.8873 0.082 Uiso calc R 1 . . H
H12B 0.8101 0.6757 0.9168 0.082 Uiso calc R 1 . . H
C13 0.6573(2) 0.7446(3) 0.93375(18) 0.0553(8) Uani d . 1 . . C
C14 0.5533(2) 0.7280(3) 0.88687(16) 0.0508(7) Uani d . 1 . . C
H14 0.5431 0.6245 0.8788 0.061 Uiso calc R 1 . . H
C15 0.4699(3) 0.7753(4) 0.94812(18) 0.0707(10) Uani d . 1 . . C
H15A 0.4013 0.7359 0.9342 0.085 Uiso calc R 1 . . H
H15B 0.4649 0.8793 0.9507 0.085 Uiso calc R 1 . . H
C16 0.5112(3) 0.7125(5) 1.02957(19) 0.0808(11) Uani d . 1 . . C
H16A 0.4994 0.7796 1.0743 0.097 Uiso calc R 1 . . H
H16B 0.4754 0.6229 1.0423 0.097 Uiso calc R 1 . . H
C17 0.6271(3) 0.6867(4) 1.0178(2) 0.0717(10) Uani d . 1 . . C
C18 0.6886(3) 0.9031(4) 0.9494(2) 0.0836(11) Uani d . 1 . . C
H18A 0.7535 0.9063 0.9796 0.125 Uiso calc R 1 . . H
H18B 0.6342 0.9499 0.9805 0.125 Uiso calc R 1 . . H
H18C 0.6975 0.9516 0.8977 0.125 Uiso calc R 1 . . H
C19 0.6688(3) 0.9312(3) 0.6591(2) 0.0799(10) Uani d . 1 . . C
H19A 0.7353 0.9557 0.6836 0.120 Uiso calc R 1 . . H
H19B 0.6130 0.9791 0.6882 0.120 Uiso calc R 1 . . H
H19C 0.6683 0.9611 0.6026 0.120 Uiso calc R 1 . . H

loop_
_atom_site_aniso_label
_atom_site_aniso_U_11
_atom_site_aniso_U_22
_atom_site_aniso_U_33
_atom_site_aniso_U_12
_atom_site_aniso_U_13
_atom_site_aniso_U_23
O3B 0.146(3) 0.163(4) 0.086(2) -0.021(3) -0.023(2) -0.006(2)
O3A 0.127(2) 0.113(2) 0.0471(13) -0.009(2) 0.0098(15) 0.0151(15)
O17 0.133(2) 0.127(2) 0.0687(17) 0.052(2) -0.0154(17) 0.0170(17)
C1 0.0612(18) 0.065(2) 0.064(2) 0.0005(17) 0.0100(16) 0.0012(16)
C2 0.085(2) 0.070(2) 0.064(2) -0.005(2) 0.0256(19) 0.0066(18)
C3 0.089(2) 0.075(2) 0.0457(18) -0.008(2) 0.0091(17) 0.0083(17)
C3A 0.120(4) 0.141(5) 0.052(2) 0.021(4) 0.002(3) 0.009(3)
C3B 0.205(5) 0.269(9) 0.052(2) 0.011(6) 0.006(3) 0.026(4)
C4 0.082(2) 0.099(3) 0.0532(18) 0.010(2) 0.0022(17) 0.004(2)
C5 0.0601(18) 0.075(2) 0.0492(17) 0.004(2) -0.0007(15) 0.0039(17)
C6 0.0526(18) 0.091(2) 0.061(2) 0.0066(19) -0.0059(16) 0.000(2)
C7 0.0526(16) 0.0711(18) 0.0535(17) 0.0123(16) 0.0042(16) 0.0024(18)
C8 0.0495(16) 0.0475(15) 0.0511(16) 0.0033(14) -0.0039(13) -0.0051(14)
C9 0.0469(15) 0.0412(13) 0.0532(16) 0.0007(12) -0.0023(14) -0.0013(16)
C10 0.0562(17) 0.0481(16) 0.0538(18) 0.0010(14) 0.0051(14) -0.0006(14)
C11 0.0523(17) 0.082(2) 0.067(2) 0.0059(19) -0.0049(16) -0.0049(19)
C12 0.0571(17) 0.084(2) 0.063(2) 0.0121(18) -0.0155(17) 0.0003(18)
C13 0.0611(18) 0.0531(18) 0.0516(17) 0.0024(15) -0.0102(15) -0.0042(15)
C14 0.0544(16) 0.0489(16) 0.0491(16) 0.0044(16) -0.0010(14) -0.0067(14)
C15 0.075(2) 0.082(2) 0.0552(19) 0.011(2) 0.0016(17) -0.0053(18)
C16 0.099(3) 0.093(3) 0.0507(18) 0.011(2) 0.0033(19) 0.002(2)
C17 0.093(3) 0.065(2) 0.057(2) 0.022(2) -0.0101(19) -0.0074(18)
C18 0.093(3) 0.071(2) 0.087(3) -0.011(2) -0.019(2) -0.020(2)
C19 0.108(3) 0.0561(19) 0.075(2) -0.003(2) 0.010(2) 0.0056(18)

loop_
_atom_type_symbol
_atom_type_description
_atom_type_scat_dispersion_real
_atom_type_scat_dispersion_imag
_atom_type_scat_source
C C 0.0033 0.0016 'International Tables Vol C Tables 4.2.6.8 and 6.1.1.4'
H H 0.0000 0.0000 'International Tables Vol C Tables 4.2.6.8 and 6.1.1.4'
O O 0.0106 0.0060 'International Tables Vol C Tables 4.2.6.8 and 6.1.1.4'

loop_
_geom_angle_atom_site_label_1
_geom_angle_atom_site_label_2
_geom_angle_atom_site_label_3
_geom_angle
C3A O3A C3 117.5(3)
C2 C1 C10 113.6(3)
C2 C1 H1A 108.8
C10 C1 H1A 108.8
C2 C1 H1B 108.8
C10 C1 H1B 108.8
H1A C1 H1B 107.7
C3 C2 C1 112.6(3)
C3 C2 H2A 109.1
C1 C2 H2A 109.1
C3 C2 H2B 109.1
C1 C2 H2B 109.1
H2A C2 H2B 107.8
O3A C3 C2 106.5(3)
O3A C3 C4 111.0(3)
C2 C3 C4 113.3(3)
O3A C3 H3 108.6
C2 C3 H3 108.6
C4 C3 H3 108.6
O3B C3A O3A 124.2(4)
O3B C3A C3B 125.7(6)
O3A C3A C3B 110.0(5)
C3A C3B H3B1 109.5
C3A C3B H3B2 109.5
H3B1 C3B H3B2 109.5
C3A C3B H3B3 109.5
H3B1 C3B H3B3 109.5
H3B2 C3B H3B3 109.5
C3 C4 C5 108.6(3)
C3 C4 H4A 110.0
C5 C4 H4A 110.0
C3 C4 H4B 110.0
C5 C4 H4B 110.0
H4A C4 H4B 108.3
C6 C5 C4 114.0(3)
C6 C5 C10 112.5(2)
C4 C5 C10 113.4(3)
C6 C5 H5 105.3
C4 C5 H5 105.3
C10 C5 H5 105.3
C7 C6 C5 123.3(3)
C7 C6 H6 118.3
C5 C6 H6 118.3
C6 C7 C8 123.0(3)
C6 C7 H7 118.5
C8 C7 H7 118.5
C7 C8 C14 114.6(2)
C7 C8 C9 111.1(2)
C14 C8 C9 108.3(2)
C7 C8 H8 107.5
C14 C8 H8 107.5
C9 C8 H8 107.5
C11 C9 C10 115.4(2)
C11 C9 C8 112.4(2)
C10 C9 C8 110.9(2)
C11 C9 H9 105.8
C10 C9 H9 105.8
C8 C9 H9 105.8
C19 C10 C9 111.0(3)
C19 C10 C1 109.6(3)
C9 C10 C1 111.7(2)
C19 C10 C5 112.8(3)
C9 C10 C5 105.6(2)
C1 C10 C5 106.0(2)
C9 C11 C12 112.2(2)
C9 C11 H11A 109.2
C12 C11 H11A 109.2
C9 C11 H11B 109.2
C12 C11 H11B 109.2
H11A C11 H11B 107.9
C13 C12 C11 110.2(3)
C13 C12 H12A 109.6
C11 C12 H12A 109.6
C13 C12 H12B 109.6
C11 C12 H12B 109.6
H12A C12 H12B 108.1
C17 C13 C12 116.4(3)
C17 C13 C14 101.3(2)
C12 C13 C14 109.1(2)
C17 C13 C18 104.7(3)
C12 C13 C18 111.6(3)
C14 C13 C18 113.5(3)
C15 C14 C8 121.4(2)
C15 C14 C13 104.2(2)
C8 C14 C13 111.6(2)
C15 C14 H14 106.2
C8 C14 H14 106.2
C13 C14 H14 106.2
C14 C15 C16 102.6(3)
C14 C15 H15A 111.3
C16 C15 H15A 111.3
C14 C15 H15B 111.3
C16 C15 H15B 111.3
H15A C15 H15B 109.2
C17 C16 C15 106.5(3)
C17 C16 H16A 110.4
C15 C16 H16A 110.4
C17 C16 H16B 110.4
C15 C16 H16B 110.4
H16A C16 H16B 108.6
O17 C17 C16 126.2(4)
O17 C17 C13 125.9(3)
C16 C17 C13 107.8(3)
C13 C18 H18A 109.5
C13 C18 H18B 109.5
H18A C18 H18B 109.5
C13 C18 H18C 109.5
H18A C18 H18C 109.5
H18B C18 H18C 109.5
C10 C19 H19A 109.5
C10 C19 H19B 109.5
H19A C19 H19B 109.5
C10 C19 H19C 109.5
H19A C19 H19C 109.5
H19B C19 H19C 109.5

loop_
_geom_bond_atom_site_label_1
_geom_bond_atom_site_label_2
_geom_bond_site_symmetry_2
_geom_bond_distance
_geom_bond_publ_flag
O3B C3A . 1.200(6) ?
O3A C3A . 1.322(6) ?
O3A C3 . 1.452(4) ?
O17 C17 . 1.200(4) ?
C1 C2 . 1.522(4) ?
C1 C10 . 1.536(4) ?
C1 H1A . 0.9700 ?
C1 H1B . 0.9700 ?
C2 C3 . 1.495(5) ?
C2 H2A . 0.9700 ?
C2 H2B . 0.9700 ?
C3 C4 . 1.511(5) ?
C3 H3 . 0.9800 ?
C3A C3B . 1.535(6) ?
C3B H3B1 . 0.9600 ?
C3B H3B2 . 0.9600 ?
C3B H3B3 . 0.9600 ?
C4 C5 . 1.531(4) ?
C4 H4A . 0.9700 ?
C4 H4B . 0.9700 ?
C5 C6 . 1.488(4) ?
C5 C10 . 1.543(4) ?
C5 H5 . 0.9800 ?
C6 C7 . 1.317(4) yes
C6 H6 . 0.9300 ?
C7 C8 . 1.493(4) ?
C7 H7 . 0.9300 ?
C8 C14 . 1.524(4) ?
C8 C9 . 1.540(4) ?
C8 H8 . 0.9800 ?
C9 C11 . 1.528(4) ?
C9 C10 . 1.535(4) ?
C9 H9 . 0.9800 ?
C10 C19 . 1.532(4) ?
C11 C12 . 1.545(4) ?
C11 H11A . 0.9700 ?
C11 H11B . 0.9700 ?
C12 C13 . 1.520(4) ?
C12 H12A . 0.9700 ?
C12 H12B . 0.9700 ?
C13 C17 . 1.518(5) ?
C13 C14 . 1.531(4) ?
C13 C18 . 1.547(5) ?
C14 C15 . 1.519(4) ?
C14 H14 . 0.9800 ?
C15 C16 . 1.540(4) ?
C15 H15A . 0.9700 ?
C15 H15B . 0.9700 ?
C16 C17 . 1.502(5) ?
C16 H16A . 0.9700 ?
C16 H16B . 0.9700 ?
C18 H18A . 0.9600 ?
C18 H18B . 0.9600 ?
C18 H18C . 0.9600 ?
C19 H19A . 0.9600 ?
C19 H19B . 0.9600 ?
C19 H19C . 0.9600 ?

loop_
_geom_hbond_atom_site_label_D
_geom_hbond_atom_site_label_H
_geom_hbond_atom_site_label_A
_geom_hbond_site_symmetry_A
_geom_hbond_distance_DH
_geom_hbond_distance_HA
_geom_hbond_distance_DA
_geom_hbond_angle_DHA
C1 H1B O17 2_664 0.97 2.49 3.263(4) 137
C3 H3 O3B . 0.98 2.38 2.683(5) 97

loop_
_geom_torsion_atom_site_label_1
_geom_torsion_atom_site_label_2
_geom_torsion_atom_site_label_3
_geom_torsion_atom_site_label_4
_geom_torsion
_geom_torsion_publ_flag
C3A O3A C3 C2 151.2(4) yes
C19 C10 C13 C18 -6.9(3) yes

loop_
_cod_related_entry_id
_cod_related_entry_database
_cod_related_entry_code
1 ChemSpider 21107516
